data_4114498
loop_
_publ_author_name
'Tamaki Nakano'
'Tohru Yade'

_publ_contact_author
;
        Tamaki Nakano
        Graduate School of Materials Science, Nara Institute 
        of Science and Technology (NAIST), Takayama-cho 
        8916-5, Ikoma, Nara 630-0101, Japan
;
_publ_contact_author_email nakano@ms.aist-nara.ac.jp.
_publ_contact_author_fax '81 743 72 6081'
_publ_contact_author_phone '81 743 72 6081'
_publ_section_title
;
 Synthesis, Structure, and Photophysical and Electrochemical Properties of
 a \p-Stacked Polymer
;
_journal_name_full 'Journal of the American Chemical Society'
_journal_page_first 15474
_journal_page_last 15484
_journal_paper_doi 10.1021/ja037836x
_journal_volume 125
_journal_year 2003
_chemical_formula_moiety 'C67 H56 '
_chemical_formula_sum 'C67 H56'
_chemical_formula_weight 861.18
_space_group_IT_number 2
_symmetry_cell_setting triclinic
_symmetry_Int_Tables_number 2
_symmetry_space_group_name_Hall '-P 1'
_symmetry_space_group_name_H-M 'P -1'
_cell_angle_alpha 107.723(1)
_cell_angle_beta 94.605(2)
_cell_angle_gamma 96.765(1)
_cell_formula_units_Z 2
_cell_length_a 12.8765(4)
_cell_length_b 15.4623(2)
_cell_length_c 12.7814(2)
_cell_measurement_reflns_used 6900
_cell_measurement_temperature 296.2
_cell_measurement_theta_max 27.5
_cell_measurement_theta_min 1.6
_cell_volume 2388.91(9)
_computing_cell_refinement PROCESS-AUTO
_computing_data_collection PROCESS-AUTO
_computing_data_reduction 'teXsan Ver. 1.10'
_computing_publication_material 'teXsan Ver. 1.10'
_computing_structure_refinement 'teXsan Ver. 1.10'
_computing_structure_solution
;
SAPI91 (Fan, 1991)
;
_diffrn_ambient_temperature 296.2
_diffrn_measurement_device RAXIS-RAPID
_diffrn_orient_matrix_UB_11 -0.06840
_diffrn_orient_matrix_UB_12 -0.03297
_diffrn_orient_matrix_UB_13 -0.04492
_diffrn_orient_matrix_UB_21 0.03913
_diffrn_orient_matrix_UB_22 -0.03757
_diffrn_orient_matrix_UB_23 -0.05750
_diffrn_orient_matrix_UB_31 -0.00055
_diffrn_orient_matrix_UB_32 -0.04708
_diffrn_orient_matrix_UB_33 0.03906
_diffrn_radiation_detector 'scintillation counter'
_diffrn_radiation_monochromator graphite
_diffrn_radiation_source 'X-ray tube'
_diffrn_radiation_type 'Mo K\a'
_diffrn_radiation_wavelength 0.7107
_diffrn_reflns_av_R_equivalents 0.02403
_diffrn_reflns_limit_h_max 16
_diffrn_reflns_limit_h_min -16
_diffrn_reflns_limit_k_max 19
_diffrn_reflns_limit_k_min -20
_diffrn_reflns_limit_l_max 16
_diffrn_reflns_limit_l_min -16
_diffrn_reflns_number 13845
_diffrn_reflns_reduction_process 'Lp corrections applied'
_diffrn_reflns_theta_max 27.48
_diffrn_reflns_theta_min 1.40
_diffrn_standards_decay_% 0.00
_diffrn_standards_interval_count 0
_diffrn_standards_number 0
_exptl_absorpt_coefficient_mu 0.067
_exptl_crystal_colour colorless
_exptl_crystal_density_diffrn 1.197
_exptl_crystal_description prism
_exptl_crystal_F_000 916.00
_exptl_crystal_size_max 0.25
_exptl_crystal_size_mid 0.17
_exptl_crystal_size_min 0.10
_refine_diff_density_max 0.56
_refine_diff_density_min -0.43
_refine_ls_extinction_coef 0.000000884
_refine_ls_extinction_expression 'equ(3) Acta Cryst.(1968) A24, p213.'
_refine_ls_extinction_method 'Zachariasen (1967)'
_refine_ls_goodness_of_fit_all 2.003
_refine_ls_goodness_of_fit_ref 2.003
_refine_ls_hydrogen_treatment noref
_refine_ls_matrix_type full
_refine_ls_number_constraints 0
_refine_ls_number_parameters 605
_refine_ls_number_reflns 10525
_refine_ls_number_restraints 0
_refine_ls_R_factor_all 0.0982
_refine_ls_R_factor_gt 0.075
_refine_ls_shift/su_max 0.0117
_refine_ls_shift/su_mean 0.0000
_refine_ls_structure_factor_coef Fsqd
_refine_ls_weighting_details 'w = 1/[\s^2^(Fo) + 0.00006|Fo|^2^]'
_refine_ls_weighting_scheme sigma
_refine_ls_wR_factor_all 0.1181
_reflns_number_gt 10525
_reflns_number_total 10622
_reflns_threshold_expression I>-10.00\s(I)
_cod_data_source_file ja037836xsi20030808_093158.cif
_cod_data_source_block 4(n=4)
_cod_original_sg_symbol_H-M 'P -1 '
_cod_original_formula_sum 'C67 H56 '
_cod_database_code 4114498

loop_
_symmetry_equiv_pos_as_xyz
'   +x,   +y,   +z'
'   -x,   -y,   -z'

loop_
_atom_site_label
_atom_site_fract_x
_atom_site_fract_y
_atom_site_fract_z
_atom_site_U_iso_or_equiv
_atom_site_occupancy
_atom_site_adp_type
_atom_site_calc_flag
C(1) 0.6095(3) -0.1543(3) -0.3340(3) 0.136(2) 1.000 Uani d
C(2) 0.6801(3) -0.0941(2) -0.2429(2) 0.119(1) 1.000 Uani d
C(3) 0.6298(2) -0.0456(2) -0.1373(2) 0.0762(9) 1.000 Uani d
C(4) 0.7141(2) 0.0079(2) -0.0435(2) 0.0703(9) 1.000 Uani d
C(5) 0.6724(2) 0.0612(2) 0.0631(2) 0.0584(8) 1.000 Uani d
C(6) 0.7612(2) 0.1108(2) 0.1602(2) 0.0516(8) 1.000 Uani d
C(7) 0.8454(2) 0.1669(2) 0.1202(2) 0.0563(8) 1.000 Uani d
C(8) 0.8350(2) 0.2390(2) 0.0797(2) 0.0670(9) 1.000 Uani d
C(9) 0.9218(3) 0.2788(2) 0.0416(2) 0.080(1) 1.000 Uani d
C(10) 1.0173(3) 0.2444(3) 0.0444(2) 0.086(1) 1.000 Uani d
C(11) 1.0279(2) 0.1713(2) 0.0817(2) 0.077(1) 1.000 Uani d
C(12) 0.9401(2) 0.1327(2) 0.1210(2) 0.0641(9) 1.000 Uani d
C(13) 0.9271(2) 0.0551(2) 0.1634(2) 0.0639(9) 1.000 Uani d
C(14) 0.9976(2) -0.0026(2) 0.1793(2) 0.084(1) 1.000 Uani d
C(15) 0.9643(3) -0.0738(3) 0.2183(3) 0.096(1) 1.000 Uani d
C(16) 0.8611(4) -0.0899(2) 0.2410(2) 0.099(1) 1.000 Uani d
C(17) 0.7874(2) -0.0309(2) 0.2248(2) 0.079(1) 1.000 Uani d
C(18) 0.8231(2) 0.0417(2) 0.1880(2) 0.0617(9) 1.000 Uani d
C(19) 0.7086(2) 0.1726(2) 0.2565(2) 0.0557(7) 1.000 Uani d
C(20) 0.7676(2) 0.2131(2) 0.3773(2) 0.0504(7) 1.000 Uani d
C(21) 0.8848(2) 0.2454(2) 0.3826(2) 0.0530(8) 1.000 Uani d
C(22) 0.9333(2) 0.3136(2) 0.3451(2) 0.0658(9) 1.000 Uani d
C(23) 1.0435(3) 0.3312(2) 0.3574(2) 0.085(1) 1.000 Uani d
C(24) 1.1024(2) 0.2831(3) 0.4080(3) 0.090(1) 1.000 Uani d
C(25) 1.0551(2) 0.2163(2) 0.4493(2) 0.078(1) 1.000 Uani d
C(26) 0.9450(2) 0.1990(2) 0.4357(2) 0.0594(9) 1.000 Uani d
C(27) 0.8729(2) 0.1334(2) 0.4687(2) 0.0581(9) 1.000 Uani d
C(28) 0.8952(3) 0.0722(2) 0.5241(2) 0.075(1) 1.000 Uani d
C(29) 0.8121(4) 0.0154(2) 0.5432(2) 0.086(1) 1.000 Uani d
C(30) 0.7085(3) 0.0208(2) 0.5071(2) 0.080(1) 1.000 Uani d
C(31) 0.6856(2) 0.0829(2) 0.4518(2) 0.0638(9) 1.000 Uani d
C(32) 0.7696(2) 0.1403(2) 0.4344(2) 0.0520(8) 1.000 Uani d
C(33) 0.7075(2) 0.2937(2) 0.4351(2) 0.0552(7) 1.000 Uani d
C(34) 0.7194(2) 0.3384(2) 0.5645(2) 0.0507(8) 1.000 Uani d
C(35) 0.6633(3) 0.2758(2) 0.6208(2) 0.0612(9) 1.000 Uani d
C(36) 0.5579(3) 0.2386(2) 0.6041(2) 0.079(1) 1.000 Uani d
C(37) 0.5221(4) 0.1827(2) 0.6666(4) 0.115(2) 1.000 Uani d
C(38) 0.5964(6) 0.1653(3) 0.7419(4) 0.126(2) 1.000 Uani d
C(39) 0.7018(4) 0.2014(2) 0.7586(3) 0.103(1) 1.000 Uani d
C(40) 0.7355(3) 0.2577(2) 0.6964(2) 0.073(1) 1.000 Uani d
C(41) 0.8386(3) 0.3054(2) 0.6950(2) 0.071(1) 1.000 Uani d
C(42) 0.9371(4) 0.3099(3) 0.7575(2) 0.101(1) 1.000 Uani d
C(43) 1.0241(3) 0.3645(4) 0.7413(4) 0.123(2) 1.000 Uani d
C(44) 1.0141(3) 0.4153(3) 0.6691(4) 0.108(1) 1.000 Uani d
C(45) 0.9190(3) 0.4089(2) 0.6074(2) 0.072(1) 1.000 Uani d
C(46) 0.8318(2) 0.3538(2) 0.6207(2) 0.0571(9) 1.000 Uani d
C(47) 0.6756(2) 0.4315(1) 0.5809(2) 0.0558(8) 1.000 Uani d
C(48) 0.6393(2) 0.4839(2) 0.6937(2) 0.0533(8) 1.000 Uani d
C(49) 0.5302(2) 0.4434(2) 0.7082(2) 0.0565(8) 1.000 Uani d
C(50) 0.4374(3) 0.4262(2) 0.6387(2) 0.081(1) 1.000 Uani d
C(51) 0.3442(2) 0.3905(2) 0.6697(3) 0.103(1) 1.000 Uani d
C(52) 0.3458(3) 0.3734(2) 0.7710(4) 0.104(1) 1.000 Uani d
C(53) 0.4377(3) 0.3910(2) 0.8407(2) 0.081(1) 1.000 Uani d
C(54) 0.5297(2) 0.4264(2) 0.8091(2) 0.0595(9) 1.000 Uani d
C(55) 0.6373(2) 0.4509(2) 0.8655(2) 0.0534(8) 1.000 Uani d
C(56) 0.6770(3) 0.4479(2) 0.9691(2) 0.072(1) 1.000 Uani d
C(57) 0.7821(3) 0.4782(2) 1.0045(2) 0.083(1) 1.000 Uani d
C(58) 0.8484(2) 0.5123(2) 0.9415(2) 0.076(1) 1.000 Uani d
C(59) 0.8080(2) 0.5153(2) 0.8381(2) 0.0627(9) 1.000 Uani d
C(60) 0.7028(2) 0.4831(1) 0.7999(2) 0.0501(8) 1.000 Uani d
C(61) 0.6386(2) 0.5849(2) 0.6944(2) 0.0680(9) 1.000 Uani d
C(62) 0.6112(2) 0.6507(2) 0.8004(2) 0.0574(9) 1.000 Uani d
C(63) 0.5070(2) 0.6575(2) 0.8176(2) 0.078(1) 1.000 Uani d
C(64) 0.4861(3) 0.7186(2) 0.9197(3) 0.098(1) 1.000 Uani d
C(65) 0.5668(4) 0.7694(2) 0.9977(3) 0.101(1) 1.000 Uani d
C(66) 0.6685(3) 0.7627(2) 0.9795(3) 0.099(1) 1.000 Uani d
C(67) 0.6898(2) 0.7030(2) 0.8817(2) 0.077(1) 1.000 Uani d
H(1) 0.6413 -0.1752 -0.3980 0.157 1.000 Uiso c
H(2) 0.5710 -0.2024 -0.3167 0.157 1.000 Uiso c
H(3) 0.5560 -0.1162 -0.3510 0.157 1.000 Uiso c
H(4) 0.7277 -0.1343 -0.2220 0.142 1.000 Uiso c
H(5) 0.7231 -0.0509 -0.2646 0.142 1.000 Uiso c
H(6) 0.5785 -0.1013 -0.1156 0.098 1.000 Uiso c
H(7) 0.5724 -0.0108 -0.1491 0.098 1.000 Uiso c
H(8) 0.7734 -0.0386 -0.0241 0.098 1.000 Uiso c
H(9) 0.7599 0.0586 -0.0755 0.098 1.000 Uiso c
H(10) 0.6190 0.0199 0.0940 0.098 1.000 Uiso c
H(11) 0.6253 0.1091 0.0412 0.098 1.000 Uiso c
H(12) 0.7576 0.2712 0.0775 0.098 1.000 Uiso c
H(13) 0.9275 0.3519 0.0260 0.098 1.000 Uiso c
H(14) 1.0862 0.2711 -0.0021 0.098 1.000 Uiso c
H(15) 1.1056 0.1460 0.0974 0.098 1.000 Uiso c
H(16) 1.0880 0.0185 0.1729 0.098 1.000 Uiso c
H(17) 1.0278 -0.1188 0.2362 0.098 1.000 Uiso c
H(18) 0.8499 -0.1445 0.2756 0.098 1.000 Uiso c
H(19) 0.7074 -0.0429 0.2442 0.098 1.000 Uiso c
H(20) 0.6787 0.2087 0.2094 0.098 1.000 Uiso c
H(21) 0.6397 0.1328 0.2673 0.098 1.000 Uiso c
H(22) 0.8866 0.3514 0.3033 0.098 1.000 Uiso c
H(23) 1.0770 0.3937 0.3297 0.098 1.000 Uiso c
H(24) 1.1868 0.3100 0.4239 0.098 1.000 Uiso c
H(25) 1.1148 0.1876 0.4850 0.098 1.000 Uiso c
H(26) 0.9797 0.0559 0.5481 0.098 1.000 Uiso c
H(27) 0.8496 -0.0240 0.5974 0.098 1.000 Uiso c
H(28) 0.6428 -0.0350 0.5092 0.098 1.000 Uiso c
H(29) 0.6060 0.0872 0.4268 0.098 1.000 Uiso c
H(30) 0.6289 0.2721 0.4051 0.098 1.000 Uiso c
H(31) 0.7332 0.3444 0.4034 0.098 1.000 Uiso c
H(32) 0.4997 0.2530 0.5447 0.098 1.000 Uiso c
H(33) 0.4676 0.1259 0.6724 0.098 1.000 Uiso c
H(34) 0.5732 0.1261 0.7998 0.098 1.000 Uiso c
H(35) 0.7752 0.1872 0.8240 0.098 1.000 Uiso c
H(36) 0.9511 0.2631 0.8146 0.098 1.000 Uiso c
H(37) 1.1033 0.3907 0.7971 0.098 1.000 Uiso c
H(38) 1.0932 0.4401 0.6517 0.098 1.000 Uiso c
H(39) 0.9109 0.4557 0.5460 0.098 1.000 Uiso c
H(40) 0.6138 0.4333 0.5216 0.098 1.000 Uiso c
H(41) 0.7425 0.4812 0.5747 0.098 1.000 Uiso c
H(42) 0.4462 0.4511 0.5791 0.098 1.000 Uiso c
H(43) 0.2719 0.3702 0.6165 0.098 1.000 Uiso c
H(44) 0.2665 0.3338 0.7818 0.098 1.000 Uiso c
H(45) 0.4078 0.3588 0.9019 0.098 1.000 Uiso c
H(46) 0.6252 0.4192 1.0116 0.098 1.000 Uiso c
H(47) 0.8206 0.4787 1.0780 0.098 1.000 Uiso c
H(48) 0.9248 0.5262 0.9781 0.098 1.000 Uiso c
H(49) 0.8646 0.5464 0.7944 0.098 1.000 Uiso c
H(50) 0.5916 0.5871 0.6254 0.098 1.000 Uiso c
H(51) 0.7137 0.6112 0.6849 0.098 1.000 Uiso c
H(52) 0.4434 0.6173 0.7500 0.098 1.000 Uiso c
H(53) 0.4140 0.7286 0.9464 0.098 1.000 Uiso c
H(54) 0.5466 0.8142 1.0807 0.098 1.000 Uiso c
H(55) 0.7497 0.8086 1.0365 0.098 1.000 Uiso c
H(56) 0.7764 0.7063 0.8562 0.098 1.000 Uiso c

loop_
_atom_site_aniso_label
_atom_site_aniso_U_11
_atom_site_aniso_U_22
_atom_site_aniso_U_33
_atom_site_aniso_U_12
_atom_site_aniso_U_13
_atom_site_aniso_U_23
C(1) 0.178(4) 0.131(3) 0.083(2) -0.008(3) 0.021(2) 0.019(2)
C(2) 0.127(3) 0.145(3) 0.046(2) -0.051(2) 0.005(2) -0.000(2)
C(3) 0.078(2) 0.086(2) 0.051(1) -0.010(2) 0.002(1) 0.011(1)
C(4) 0.072(2) 0.085(2) 0.040(1) 0.005(2) 0.007(1) 0.002(1)
C(5) 0.056(2) 0.071(2) 0.042(1) 0.009(1) 0.005(1) 0.009(1)
C(6) 0.053(2) 0.059(2) 0.040(1) 0.016(1) 0.005(1) 0.009(1)
C(7) 0.057(2) 0.067(2) 0.039(1) 0.017(2) 0.007(1) 0.005(1)
C(8) 0.065(2) 0.083(2) 0.053(2) 0.015(2) 0.010(1) 0.020(2)
C(9) 0.087(2) 0.085(2) 0.061(2) 0.004(2) 0.018(2) 0.015(2)
C(10) 0.089(3) 0.100(3) 0.063(2) 0.009(2) 0.023(2) 0.016(2)
C(11) 0.056(2) 0.095(2) 0.061(2) 0.008(2) 0.009(2) -0.002(2)
C(12) 0.067(2) 0.068(2) 0.046(1) 0.017(2) 0.002(1) 0.000(1)
C(13) 0.068(2) 0.069(2) 0.044(1) 0.033(2) 0.000(1) -0.004(1)
C(14) 0.090(3) 0.085(2) 0.062(2) 0.031(2) -0.007(2) -0.001(2)
C(15) 0.116(3) 0.094(3) 0.068(2) 0.052(3) -0.005(2) 0.004(2)
C(16) 0.180(4) 0.064(2) 0.047(2) 0.043(3) -0.009(2) 0.008(1)
C(17) 0.118(3) 0.067(2) 0.042(1) 0.013(2) 0.006(2) 0.005(1)
C(18) 0.081(2) 0.062(2) 0.036(1) 0.021(2) 0.005(1) 0.003(1)
C(19) 0.056(2) 0.076(2) 0.034(1) 0.016(1) 0.009(1) 0.012(1)
C(20) 0.052(2) 0.058(2) 0.038(1) 0.011(1) 0.007(1) 0.009(1)
C(21) 0.058(2) 0.054(2) 0.040(1) 0.008(1) 0.007(1) 0.004(1)
C(22) 0.067(2) 0.069(2) 0.049(1) -0.000(2) 0.012(1) 0.004(1)
C(23) 0.089(3) 0.085(2) 0.065(2) -0.003(2) 0.020(2) 0.005(2)
C(24) 0.059(2) 0.108(3) 0.077(2) -0.011(2) 0.012(2) -0.003(2)
C(25) 0.051(2) 0.100(2) 0.066(2) 0.026(2) -0.001(2) -0.000(2)
C(26) 0.065(2) 0.065(2) 0.041(1) 0.019(2) 0.005(1) 0.003(1)
C(27) 0.076(2) 0.057(2) 0.038(1) 0.024(2) 0.005(1) 0.005(1)
C(28) 0.105(3) 0.076(2) 0.048(2) 0.043(2) 0.011(2) 0.013(2)
C(29) 0.135(3) 0.072(2) 0.058(2) 0.046(2) 0.015(2) 0.022(2)
C(30) 0.123(3) 0.057(2) 0.057(2) 0.008(2) 0.027(2) 0.012(1)
C(31) 0.081(2) 0.059(2) 0.048(1) 0.012(2) 0.015(1) 0.009(1)
C(32) 0.060(2) 0.057(2) 0.037(1) 0.014(2) 0.008(1) 0.009(1)
C(33) 0.061(2) 0.064(2) 0.039(1) 0.020(1) 0.011(1) 0.010(1)
C(34) 0.060(2) 0.052(2) 0.040(1) 0.014(1) 0.011(1) 0.012(1)
C(35) 0.082(2) 0.052(2) 0.045(1) 0.012(2) 0.018(2) 0.004(1)
C(36) 0.089(2) 0.058(2) 0.078(2) 0.014(2) 0.029(2) 0.001(2)
C(37) 0.173(4) 0.051(2) 0.122(3) 0.005(2) 0.090(3) 0.015(2)
C(38) 0.223(6) 0.078(3) 0.102(3) 0.032(3) 0.101(4) 0.039(2)
C(39) 0.183(4) 0.076(2) 0.064(2) 0.047(3) 0.039(3) 0.027(2)
C(40) 0.131(3) 0.055(2) 0.039(1) 0.033(2) 0.018(2) 0.013(1)
C(41) 0.096(3) 0.066(2) 0.046(2) 0.032(2) 0.001(2) 0.002(1)
C(42) 0.141(4) 0.098(3) 0.053(2) 0.074(3) -0.022(2) -0.006(2)
C(43) 0.086(3) 0.124(4) 0.103(3) 0.028(3) -0.027(3) -0.041(3)
C(44) 0.073(3) 0.117(3) 0.098(3) 0.018(2) 0.013(2) -0.022(2)
C(45) 0.063(2) 0.067(2) 0.067(2) 0.013(2) 0.001(2) -0.009(1)
C(46) 0.067(2) 0.058(2) 0.041(1) 0.018(2) 0.004(1) 0.004(1)
C(47) 0.070(2) 0.055(2) 0.044(1) 0.022(1) 0.012(1) 0.012(1)
C(48) 0.062(2) 0.057(2) 0.042(1) 0.016(1) 0.012(1) 0.012(1)
C(49) 0.054(2) 0.060(2) 0.050(1) 0.015(1) 0.003(1) 0.007(1)
C(50) 0.075(2) 0.092(2) 0.072(2) 0.023(2) 0.008(2) 0.015(2)
C(51) 0.052(2) 0.119(3) 0.105(3) 0.013(2) -0.002(2) -0.007(2)
C(52) 0.068(3) 0.116(3) 0.113(3) 0.004(2) 0.034(2) 0.013(2)
C(53) 0.070(2) 0.076(2) 0.096(2) 0.009(2) 0.042(2) 0.021(2)
C(54) 0.070(2) 0.058(2) 0.050(1) 0.018(1) 0.020(1) 0.010(1)
C(55) 0.064(2) 0.052(2) 0.043(1) 0.015(1) 0.012(1) 0.009(1)
C(56) 0.104(3) 0.064(2) 0.052(2) 0.017(2) 0.020(2) 0.020(1)
C(57) 0.108(3) 0.084(2) 0.050(2) 0.028(2) -0.008(2) 0.011(2)
C(58) 0.077(2) 0.079(2) 0.059(2) 0.026(2) -0.010(2) 0.002(2)
C(59) 0.066(2) 0.057(2) 0.058(2) 0.014(1) 0.009(1) 0.005(1)
C(60) 0.057(2) 0.050(2) 0.042(1) 0.015(1) 0.008(1) 0.011(1)
C(61) 0.093(2) 0.064(2) 0.057(1) 0.023(2) 0.023(1) 0.026(1)
C(62) 0.066(2) 0.051(2) 0.064(2) 0.019(1) 0.020(2) 0.023(1)
C(63) 0.079(2) 0.069(2) 0.097(2) 0.023(2) 0.020(2) 0.033(2)
C(64) 0.103(3) 0.069(2) 0.142(3) 0.037(2) 0.073(2) 0.040(2)
C(65) 0.152(4) 0.075(2) 0.090(2) 0.039(3) 0.054(3) 0.027(2)
C(66) 0.122(3) 0.077(2) 0.088(2) 0.030(2) 0.003(2) 0.007(2)
C(67) 0.081(2) 0.061(2) 0.078(2) 0.016(2) 0.007(2) 0.004(2)

loop_
_atom_type_symbol
_atom_type_oxidation_number
_atom_type_number_in_cell
_atom_type_scat_dispersion_real
_atom_type_scat_dispersion_imag
_atom_type_scat_source
C 0 134 0.002 0.002
;International Tables for Crystallography
(1992, Vol. C, Table 6.1.1.2)
;
H 0 112 0.000 0.000
;International Tables for Crystallography
(1992, Vol. C, Table 6.1.1.2)
;
